data_4507038
loop_
_publ_author_name
'Stilinovi\'c, Vladimir'
'Kaitner, Branko'

_publ_section_title
;
 Salts and Co-Crystals of Gentisic Acid with Pyridine Derivatives: The
 Effect of Proton Transfer on the Crystal Packing (and Vice Versa)
;
_journal_issue 11
_journal_name_full 'Crystal Growth &amp; Design'
_journal_page_first 5763
_journal_paper_doi 10.1021/cg301267h
_journal_volume 12
_journal_year 2012
_chemical_formula_moiety 'C7 H5 O4, C6 H8 N'
_chemical_formula_sum 'C13 H13 N O4'
_chemical_formula_weight 247.24
_chemical_name_systematic
;
2-methylpyridinium 2,5-dihydroxybenzoate
;
_space_group_IT_number 14
_symmetry_cell_setting monoclinic
_symmetry_space_group_name_Hall '-P 2yn'
_symmetry_space_group_name_H-M 'P 1 21/n 1'
_atom_sites_solution_hydrogens geom
_atom_sites_solution_primary direct
_atom_sites_solution_secondary difmap
_audit_creation_date 2012-02-22T13:43:36-00:00
_audit_creation_method 'WinGX routine CIF_UPDATE'
_cell_angle_alpha 90
_cell_angle_beta 113.673(16)
_cell_angle_gamma 90
_cell_formula_units_Z 8
_cell_length_a 7.4525(9)
_cell_length_b 44.783(4)
_cell_length_c 8.0945(12)
_cell_measurement_reflns_used 98
_cell_measurement_temperature 295(2)
_cell_measurement_theta_max 52.0
_cell_measurement_theta_min 4.6
_cell_volume 2474.2(6)
_computing_structure_refinement 'SHELXL-97 (Sheldrick, 1997)'
_computing_structure_solution 'SHELXS-97 (Sheldrick, 1990)'
_diffrn_ambient_temperature 295(2)
_diffrn_measured_fraction_theta_full 0.995
_diffrn_measured_fraction_theta_max 0.995
_diffrn_measurement_device_type
;
Oxford Diffraction Xcalibur CCD
diffractometer
;
_diffrn_measurement_method '\w scan'
_diffrn_radiation_monochromator graphite
_diffrn_radiation_source 'fine-focus sealed tube'
_diffrn_radiation_type MoK\a
_diffrn_radiation_wavelength 0.71073
_diffrn_reflns_av_R_equivalents 0.0792
_diffrn_reflns_av_unetI/netI 0.1331
_diffrn_reflns_limit_h_max 4
_diffrn_reflns_limit_h_min -8
_diffrn_reflns_limit_k_max 52
_diffrn_reflns_limit_k_min -50
_diffrn_reflns_limit_l_max 9
_diffrn_reflns_limit_l_min -9
_diffrn_reflns_number 12697
_diffrn_reflns_theta_full 25
_diffrn_reflns_theta_max 25
_diffrn_reflns_theta_min 3.87
_diffrn_standards_number 27
_exptl_absorpt_coefficient_mu 0.099
_exptl_absorpt_correction_type none
_exptl_crystal_colour yellow
_exptl_crystal_density_diffrn 1.328
_exptl_crystal_density_method 'not measured'
_exptl_crystal_description block
_exptl_crystal_F_000 1040
_exptl_crystal_size_max 0.21
_exptl_crystal_size_mid 0.17
_exptl_crystal_size_min 0.09
_refine_diff_density_max 0.19
_refine_diff_density_min -0.187
_refine_diff_density_rms 0.042
_refine_ls_extinction_method none
_refine_ls_goodness_of_fit_ref 0.891
_refine_ls_hydrogen_treatment mixed
_refine_ls_matrix_type full
_refine_ls_number_parameters 351
_refine_ls_number_reflns 4334
_refine_ls_number_restraints 1
_refine_ls_restrained_S_all 0.891
_refine_ls_R_factor_all 0.1549
_refine_ls_R_factor_gt 0.0688
_refine_ls_shift/su_max 0
_refine_ls_shift/su_mean 0
_refine_ls_structure_factor_coef Fsqd
_refine_ls_weighting_details 'calc w=1/[\s^2^(Fo^2^)+(0.0556P)^2^+0.0000P] where P=(Fo^2^+2Fc^2^)/3'
_refine_ls_weighting_scheme calc
_refine_ls_wR_factor_gt 0.1259
_refine_ls_wR_factor_ref 0.1414
_reflns_number_gt 1862
_reflns_number_total 4334
_reflns_threshold_expression >2sigma(I)
_cod_data_source_file cg301267h_si_002.cif
_cod_data_source_block 2H_gent
_cod_original_cell_volume 2474.2(5)
_cod_original_sg_symbol_Hall '-P 2yn '
_cod_original_sg_symbol_H-M 'P 21/n '
_cod_database_code 4507038

loop_
_symmetry_equiv_pos_as_xyz
'x, y, z'
'-x+1/2, y+1/2, -z+1/2'
'-x, -y, -z'
'x-1/2, -y-1/2, z-1/2'

loop_
_atom_site_label
_atom_site_type_symbol
_atom_site_fract_x
_atom_site_fract_y
_atom_site_fract_z
_atom_site_U_iso_or_equiv
_atom_site_adp_type
_atom_site_occupancy
_atom_site_symmetry_multiplicity
_atom_site_calc_flag
_atom_site_refinement_flags
H2N H 0.413(6) 0.1840(9) 0.791(5) 0.079(13) Uiso 1 1 d .
H4O H 0.642(6) 0.0505(10) -0.191(6) 0.099(16) Uiso 1 1 d .
H2O H 0.324(5) 0.2423(9) 0.453(5) 0.060(13) Uiso 1 1 d .
H3O H 0.671(5) 0.1042(9) 0.557(5) 0.062(13) Uiso 1 1 d .
H1N H 0.257(8) 0.0012(13) 0.316(7) 0.14(2) Uiso 1 1 d .
H1O H -0.171(6) 0.1492(10) -0.096(6) 0.085(17) Uiso 1 1 d .
O4 O 0.3949(4) 0.22590(7) 0.4428(4) 0.0624(8) Uani 1 1 d .
O2 O -0.3484(4) 0.17635(6) -0.1186(4) 0.0689(9) Uani 1 1 d .
O1 O -0.3021(4) 0.22447(6) -0.0393(4) 0.0656(8) Uani 1 1 d U
O3 O -0.0548(5) 0.14170(6) -0.0470(4) 0.0706(10) Uani 1 1 d .
C1 C -0.0318(5) 0.19121(8) 0.0829(5) 0.0424(9) Uani 1 1 d .
C6 C 0.0853(5) 0.21192(8) 0.2063(5) 0.0462(10) Uani 1 1 d .
H6 H 0.0323 0.2304 0.2142 0.055 Uiso 1 1 calc R
C5 C 0.2766(5) 0.20610(8) 0.3171(5) 0.0480(10) Uani 1 1 d .
C4 C 0.3546(6) 0.17855(9) 0.3033(6) 0.0664(13) Uani 1 1 d .
H4 H 0.4838 0.1741 0.3781 0.08 Uiso 1 1 calc R
C7 C -0.2397(6) 0.19812(9) -0.0316(5) 0.0520(11) Uani 1 1 d U
C3 C 0.2429(6) 0.15768(9) 0.1801(6) 0.0699(14) Uani 1 1 d .
H3 H 0.2982 0.1395 0.17 0.084 Uiso 1 1 calc R
C2 C 0.0501(6) 0.16355(9) 0.0718(6) 0.0529(11) Uani 1 1 d .
O7 O 0.6730(5) 0.11757(6) 0.4713(4) 0.0686(9) Uani 1 1 d .
O6 O 0.6883(4) 0.07076(6) 0.6564(4) 0.0702(9) Uani 1 1 d .
O8 O 0.6320(5) 0.04256(6) -0.0831(4) 0.0693(9) Uani 1 1 d .
C8 C 0.6714(5) 0.06749(8) 0.3598(4) 0.0360(8) Uani 1 1 d .
C13 C 0.6615(5) 0.04953(8) 0.2148(5) 0.0433(9) Uani 1 1 d .
H13 H 0.6665 0.0289 0.2284 0.052 Uiso 1 1 calc R
O5 O 0.7008(5) 0.02537(7) 0.5442(4) 0.0750(9) Uani 1 1 d .
C9 C 0.6635(5) 0.09846(8) 0.3356(5) 0.0443(9) Uani 1 1 d .
C14 C 0.6896(6) 0.05325(10) 0.5322(5) 0.0504(10) Uani 1 1 d .
C12 C 0.6446(5) 0.06142(8) 0.0541(5) 0.0415(9) Uani 1 1 d .
C10 C 0.6503(5) 0.11062(8) 0.1749(5) 0.0505(10) Uani 1 1 d .
H10 H 0.6489 0.1312 0.1609 0.061 Uiso 1 1 calc R
C11 C 0.6391(5) 0.09217(8) 0.0345(5) 0.0474(10) Uani 1 1 d .
H11 H 0.6278 0.1005 -0.0745 0.057 Uiso 1 1 calc R
N1 N 0.2207(5) 0.02252(8) 0.2471(5) 0.0554(9) Uani 1 1 d .
C18 C 0.1540(6) 0.04726(11) -0.0267(6) 0.0691(13) Uani 1 1 d .
H18 H 0.1427 0.0471 -0.1454 0.083 Uiso 1 1 calc R
C15 C 0.1823(5) 0.04692(10) 0.3221(6) 0.0554(11) Uani 1 1 d .
C19 C 0.2085(6) 0.02230(10) 0.0770(6) 0.0645(12) Uani 1 1 d .
H19 H 0.2375 0.0049 0.0299 0.077 Uiso 1 1 calc R
C16 C 0.1312(6) 0.07265(10) 0.2208(7) 0.0670(12) Uani 1 1 d .
H16 H 0.1068 0.09 0.2712 0.08 Uiso 1 1 calc R
C17 C 0.1160(6) 0.07286(10) 0.0478(7) 0.0681(13) Uani 1 1 d .
H17 H 0.0799 0.0903 -0.0203 0.082 Uiso 1 1 calc R
C20 C 0.1960(7) 0.04448(11) 0.5104(5) 0.0874(16) Uani 1 1 d .
H20A H 0.0948 0.0314 0.5128 0.131 Uiso 1 1 calc R
H20B H 0.1801 0.0639 0.553 0.131 Uiso 1 1 calc R
H20C H 0.3218 0.0365 0.5867 0.131 Uiso 1 1 calc R
N2 N 0.2737(5) 0.19235(8) 0.7429(5) 0.0554(9) Uani 1 1 d .
C24 C 0.0438(7) 0.22989(10) 0.6953(6) 0.0678(13) Uani 1 1 d .
H24 H 0.0141 0.2498 0.7065 0.081 Uiso 1 1 calc R
C25 C 0.2315(6) 0.22050(10) 0.7609(6) 0.0645(12) Uani 1 1 d .
H25 H 0.3322 0.234 0.8194 0.077 Uiso 1 1 calc R
C22 C -0.0550(6) 0.18050(11) 0.5946(6) 0.0711(13) Uani 1 1 d .
H22 H -0.1542 0.1668 0.5372 0.085 Uiso 1 1 calc R
C23 C -0.1017(6) 0.20966(11) 0.6121(6) 0.0725(13) Uani 1 1 d .
H23 H -0.2322 0.2156 0.5674 0.087 Uiso 1 1 calc R
C21 C 0.1366(6) 0.17154(9) 0.6612(6) 0.0593(11) Uani 1 1 d .
C26 C 0.2004(7) 0.14030(10) 0.6513(7) 0.0943(17) Uani 1 1 d .
H26A H 0.2815 0.1399 0.5844 0.141 Uiso 1 1 calc R
H26B H 0.0873 0.1279 0.592 0.141 Uiso 1 1 calc R
H26C H 0.2733 0.1329 0.771 0.141 Uiso 1 1 calc R

loop_
_atom_site_aniso_label
_atom_site_aniso_U_11
_atom_site_aniso_U_22
_atom_site_aniso_U_33
_atom_site_aniso_U_23
_atom_site_aniso_U_13
_atom_site_aniso_U_12
O4 0.0451(16) 0.0536(19) 0.067(2) -0.0035(17) -0.0001(15) 0.0019(17)
O2 0.0428(16) 0.0460(17) 0.096(2) -0.0133(17) 0.0047(16) -0.0042(15)
O1 0.0460(16) 0.0400(17) 0.087(2) -0.0031(15) 0.0016(15) 0.0091(14)
O3 0.056(2) 0.0397(18) 0.099(3) -0.0103(17) 0.0139(19) -0.0012(17)
C1 0.038(2) 0.026(2) 0.057(3) 0.005(2) 0.013(2) -0.0023(19)
C6 0.040(2) 0.038(2) 0.053(2) 0.004(2) 0.011(2) 0.006(2)
C5 0.039(2) 0.036(2) 0.055(3) 0.006(2) 0.004(2) -0.006(2)
C4 0.039(2) 0.043(3) 0.097(4) 0.013(3) 0.006(2) 0.013(2)
C7 0.041(2) 0.047(3) 0.060(3) 0.002(2) 0.011(2) -0.004(2)
C3 0.055(3) 0.037(3) 0.106(4) -0.001(3) 0.021(3) 0.008(2)
C2 0.048(3) 0.038(2) 0.067(3) 0.001(2) 0.018(2) -0.007(2)
O7 0.119(3) 0.0362(17) 0.059(2) -0.0031(15) 0.045(2) -0.0037(17)
O6 0.117(3) 0.0591(19) 0.0435(18) 0.0028(16) 0.0422(18) -0.0013(19)
O8 0.126(3) 0.0501(18) 0.0445(18) -0.0025(16) 0.0476(19) -0.0023(18)
C8 0.040(2) 0.037(2) 0.031(2) 0.0071(18) 0.0143(18) 0.0015(19)
C13 0.054(2) 0.037(2) 0.042(2) 0.008(2) 0.022(2) 0.0031(19)
O5 0.129(3) 0.0498(19) 0.0546(19) 0.0204(16) 0.0455(19) 0.0047(19)
C9 0.058(2) 0.036(2) 0.040(2) -0.003(2) 0.021(2) -0.001(2)
C14 0.059(3) 0.052(3) 0.041(3) 0.008(2) 0.021(2) -0.004(2)
C12 0.060(2) 0.028(2) 0.041(2) 0.0101(19) 0.026(2) 0.0070(18)
C10 0.066(3) 0.040(2) 0.053(3) 0.013(2) 0.032(2) 0.009(2)
C11 0.064(3) 0.046(2) 0.040(2) 0.016(2) 0.029(2) 0.010(2)
N1 0.060(2) 0.050(2) 0.057(3) 0.012(2) 0.024(2) -0.0011(19)
C18 0.079(3) 0.074(3) 0.053(3) 0.017(3) 0.025(3) 0.008(3)
C15 0.044(2) 0.063(3) 0.056(3) 0.002(3) 0.017(2) -0.001(2)
C19 0.073(3) 0.062(3) 0.059(3) 0.005(3) 0.027(3) 0.003(2)
C16 0.066(3) 0.053(3) 0.077(4) 0.001(3) 0.025(3) 0.012(2)
C17 0.062(3) 0.056(3) 0.079(4) 0.026(3) 0.021(3) 0.011(2)
C20 0.085(3) 0.120(4) 0.059(3) -0.006(3) 0.031(3) 0.000(3)
N2 0.043(2) 0.051(2) 0.065(2) 0.002(2) 0.0148(19) 0.003(2)
C24 0.065(3) 0.059(3) 0.080(3) 0.004(3) 0.030(3) 0.012(3)
C25 0.056(3) 0.059(3) 0.073(3) -0.009(2) 0.020(2) -0.010(3)
C22 0.050(3) 0.068(3) 0.083(3) 0.002(3) 0.014(3) -0.008(2)
C23 0.041(3) 0.083(4) 0.085(4) 0.008(3) 0.016(3) 0.005(3)
C21 0.056(3) 0.051(3) 0.063(3) -0.001(2) 0.016(2) -0.009(2)
C26 0.084(3) 0.057(3) 0.129(5) -0.010(3) 0.030(3) -0.001(3)

loop_
_atom_type_symbol
_atom_type_description
_atom_type_scat_dispersion_real
_atom_type_scat_dispersion_imag
_atom_type_scat_source
C C 0.0033 0.0016 'International Tables Vol C Tables 4.2.6.8 and 6.1.1.4'
H H 0 0 'International Tables Vol C Tables 4.2.6.8 and 6.1.1.4'
N N 0.0061 0.0033 'International Tables Vol C Tables 4.2.6.8 and 6.1.1.4'
O O 0.0106 0.006 'International Tables Vol C Tables 4.2.6.8 and 6.1.1.4'

loop_
_geom_angle_atom_site_label_1
_geom_angle_atom_site_label_2
_geom_angle_atom_site_label_3
_geom_angle
C5 O4 H2O 111(2)
C2 O3 H1O 103(3)
C6 C1 C2 118.3(3)
C6 C1 C7 120.5(3)
C2 C1 C7 121.2(4)
C5 C6 C1 122.2(4)
C5 C6 H6 118.9
C1 C6 H6 118.9
C6 C5 O4 123.6(4)
C6 C5 C4 118.4(4)
O4 C5 C4 118.0(4)
C3 C4 C5 120.8(4)
C3 C4 H4 119.6
C5 C4 H4 119.6
O1 C7 O2 123.1(3)
O1 C7 C1 119.9(3)
O2 C7 C1 117.1(3)
C2 C3 C4 120.3(4)
C2 C3 H3 119.8
C4 C3 H3 119.8
O3 C2 C3 117.7(4)
O3 C2 C1 122.3(4)
C3 C2 C1 120.0(4)
C9 O7 H3O 101(2)
C12 O8 H4O 120(3)
C9 C8 C13 117.8(3)
C9 C8 C14 122.6(3)
C13 C8 C14 119.6(3)
C12 C13 C8 121.9(3)
C12 C13 H13 119
C8 C13 H13 119
O7 C9 C10 118.1(3)
O7 C9 C8 121.4(3)
C10 C9 C8 120.5(3)
O5 C14 O6 124.9(4)
O5 C14 C8 118.5(4)
O6 C14 C8 116.6(4)
O8 C12 C13 118.9(3)
O8 C12 C11 122.1(3)
C13 C12 C11 119.0(4)
C9 C10 C11 119.9(3)
C9 C10 H10 120
C11 C10 H10 120
C10 C11 C12 120.8(3)
C10 C11 H11 119.6
C12 C11 H11 119.6
C15 N1 C19 122.2(4)
C15 N1 H1N 123(3)
C19 N1 H1N 115(3)
C19 C18 C17 118.5(4)
C19 C18 H18 120.7
C17 C18 H18 120.7
N1 C15 C16 118.2(4)
N1 C15 C20 117.7(4)
C16 C15 C20 124.0(4)
N1 C19 C18 120.5(4)
N1 C19 H19 119.7
C18 C19 H19 119.7
C17 C16 C15 120.6(4)
C17 C16 H16 119.7
C15 C16 H16 119.7
C16 C17 C18 119.9(4)
C16 C17 H17 120
C18 C17 H17 120
C15 C20 H20A 109.5
C15 C20 H20B 109.5
H20A C20 H20B 109.5
C15 C20 H20C 109.5
H20A C20 H20C 109.5
H20B C20 H20C 109.5
C25 N2 C21 123.2(4)
C25 N2 H2N 124(2)
C21 N2 H2N 113(2)
C25 C24 C23 118.7(4)
C25 C24 H24 120.7
C23 C24 H24 120.7
N2 C25 C24 120.6(4)
N2 C25 H25 119.7
C24 C25 H25 119.7
C21 C22 C23 120.4(4)
C21 C22 H22 119.8
C23 C22 H22 119.8
C24 C23 C22 119.9(4)
C24 C23 H23 120.1
C22 C23 H23 120.1
N2 C21 C22 117.2(4)
N2 C21 C26 118.8(4)
C22 C21 C26 124.0(4)
C21 C26 H26A 109.5
C21 C26 H26B 109.5
H26A C26 H26B 109.5
C21 C26 H26C 109.5
H26A C26 H26C 109.5
H26B C26 H26C 109.5

loop_
_geom_bond_atom_site_label_1
_geom_bond_atom_site_label_2
_geom_bond_distance
O4 C5 1.370(4)
O4 H2O 0.93(4)
O2 C7 1.282(4)
O1 C7 1.261(4)
O3 C2 1.374(4)
O3 H1O 0.86(4)
C1 C6 1.386(5)
C1 C2 1.399(5)
C1 C7 1.484(5)
C6 C5 1.370(5)
C6 H6 0.93
C5 C4 1.387(5)
C4 C3 1.376(5)
C4 H4 0.93
C3 C2 1.375(5)
C3 H3 0.93
O7 C9 1.371(4)
O7 H3O 0.92(4)
O6 C14 1.278(4)
O8 C12 1.368(4)
O8 H4O 0.97(5)
C8 C9 1.399(5)
C8 C13 1.400(4)
C8 C14 1.490(5)
C13 C12 1.364(4)
C13 H13 0.93
O5 C14 1.252(4)
C9 C10 1.377(5)
C12 C11 1.385(5)
C10 C11 1.380(5)
C10 H10 0.93
C11 H11 0.93
N1 C15 1.336(5)
N1 C19 1.342(5)
N1 H1N 1.08(6)
C18 C19 1.358(5)
C18 C17 1.377(5)
C18 H18 0.93
C15 C16 1.376(5)
C15 C20 1.491(5)
C19 H19 0.93
C16 C17 1.359(6)
C16 H16 0.93
C17 H17 0.93
C20 H20A 0.96
C20 H20B 0.96
C20 H20C 0.96
N2 C25 1.322(5)
N2 C21 1.344(5)
N2 H2N 1.02(4)
C24 C25 1.349(5)
C24 C23 1.365(6)
C24 H24 0.93
C25 H25 0.93
C22 C21 1.369(5)
C22 C23 1.373(6)
C22 H22 0.93
C23 H23 0.93
C21 C26 1.490(5)
C26 H26A 0.96
C26 H26B 0.96
C26 H26C 0.96
